data_7107784
loop_
_publ_author_name
'Sarah Robinson'
'Jonathan McMaster'
'William Lewis'
'Alexander J. Blake'
'Stephen T. Liddle'

_publ_section_title
;
 Alkali-metal mediated reactivity of a diaminobromoborane: mono- and
 bis-borylation of naphthalene versus boryl lithium or hydroborane
 formation
;
_journal_name_full Chem.Commun.
_journal_page_first 5769
_journal_paper_doi 10.1039/c2cc31758c
_journal_volume 48
_journal_year 2012
_chemical_formula_moiety 'C36 H51 B N2'
_chemical_formula_sum 'C36 H51 B N2'
_chemical_formula_weight 522.60
_chemical_name_systematic
;
?
;
_space_group_IT_number 62
_symmetry_cell_setting orthorhombic
_symmetry_space_group_name_Hall '-P 2ac 2n'
_symmetry_space_group_name_H-M 'P n m a'
_atom_sites_solution_hydrogens 'geom, Me from difmap'
_atom_sites_solution_primary direct
_atom_sites_solution_secondary difmap
_audit_creation_method 'enCIFer editing of SHELXL97 CIF output'
_cell_angle_alpha 90.00
_cell_angle_beta 90.00
_cell_angle_gamma 90.00
_cell_formula_units_Z 4
_cell_length_a 12.866(2)
_cell_length_b 14.546(3)
_cell_length_c 17.544(3)
_cell_measurement_reflns_used 1167
_cell_measurement_temperature 90(2)
_cell_measurement_theta_max 25.87
_cell_measurement_theta_min 2.32
_cell_volume 3283.3(10)
_computing_cell_refinement 'Bruker SAINT version 6.36A (Bruker, 2002)'
_computing_data_collection 'Bruker SMART version 5.625 (Bruker, 2001)'
_computing_data_reduction 'Bruker SAINT; SHELXTL (Sheldrick, 2008)'
_computing_molecular_graphics 'SHELXTL (Sheldrick, 2008)'
_computing_publication_material 'enCIFer(Allen et al.,2004);PLATON(Spek,2009)'
_computing_structure_refinement 'SHELXL97 (Sheldrick, 2008)'
_computing_structure_solution 'SHELXS97 (Sheldrick, 2008)'
_diffrn_ambient_temperature 90(2)
_diffrn_detector_area_resol_mean 8.366
_diffrn_measured_fraction_theta_full 0.998
_diffrn_measured_fraction_theta_max 0.998
_diffrn_measurement_device_type 'Bruker SMART APEX CCD diffractometer'
_diffrn_measurement_method '\w rotation with narrow frames'
_diffrn_radiation_monochromator graphite
_diffrn_radiation_source 'normal-focus sealed tube'
_diffrn_radiation_type MoK\a
_diffrn_radiation_wavelength 0.71073
_diffrn_reflns_av_R_equivalents 0.062
_diffrn_reflns_av_sigmaI/netI 0.063
_diffrn_reflns_limit_h_max 9
_diffrn_reflns_limit_h_min -15
_diffrn_reflns_limit_k_max 16
_diffrn_reflns_limit_k_min -17
_diffrn_reflns_limit_l_max 20
_diffrn_reflns_limit_l_min -10
_diffrn_reflns_number 11131
_diffrn_reflns_theta_full 25.00
_diffrn_reflns_theta_max 25.00
_diffrn_reflns_theta_min 1.96
_diffrn_standards_decay_% 0
_diffrn_standards_number 0
_exptl_absorpt_coefficient_mu 0.060
_exptl_absorpt_correction_T_max 0.746
_exptl_absorpt_correction_T_min 0.651
_exptl_absorpt_correction_type multi-scan
_exptl_absorpt_process_details 'SADABS 2007/2'
_exptl_crystal_colour COLOURLESS
_exptl_crystal_density_diffrn 1.057
_exptl_crystal_density_method 'not measured'
_exptl_crystal_description NEEDLE
_exptl_crystal_F_000 1144
_exptl_crystal_size_max 0.17
_exptl_crystal_size_mid 0.07
_exptl_crystal_size_min 0.05
_refine_diff_density_max 0.56
_refine_diff_density_min -0.60
_refine_diff_density_rms 0.05
_refine_ls_extinction_method none
_refine_ls_goodness_of_fit_ref 1.03
_refine_ls_hydrogen_treatment mixed
_refine_ls_matrix_type full
_refine_ls_number_parameters 214
_refine_ls_number_reflns 3005
_refine_ls_number_restraints 243
_refine_ls_restrained_S_all 1.06
_refine_ls_R_factor_all 0.145
_refine_ls_R_factor_gt 0.0842
_refine_ls_shift/su_max 0.000
_refine_ls_shift/su_mean 0.000
_refine_ls_structure_factor_coef Fsqd
_refine_ls_weighting_details 'calc w=1/[\s^2^(Fo^2^)+(0.118P)^2^+2.590P] where P=(Fo^2^+2Fc^2^)/3'
_refine_ls_weighting_scheme calc
_refine_ls_wR_factor_gt 0.214
_refine_ls_wR_factor_ref 0.257
_reflns_number_gt 1715
_reflns_number_total 3005
_reflns_threshold_expression I>2\s(I)
_cod_data_source_file c2cc31758c.txt
_cod_data_source_block bsrncd
_cod_original_cell_volume 3283.2(11)
_cod_database_code 7107784

loop_
_symmetry_equiv_pos_as_xyz
'x, y, z'
'-x+1/2, -y, z+1/2'
'-x, y+1/2, -z'
'x+1/2, -y+1/2, -z+1/2'
'-x, -y, -z'
'x-1/2, y, -z-1/2'
'x, -y-1/2, z'
'-x-1/2, y-1/2, z-1/2'

loop_
_atom_site_label
_atom_site_type_symbol
_atom_site_fract_x
_atom_site_fract_y
_atom_site_fract_z
_atom_site_U_iso_or_equiv
_atom_site_adp_type
_atom_site_occupancy
_atom_site_symmetry_multiplicity
_atom_site_calc_flag
_atom_site_refinement_flags
B1 B 0.3670(5) 0.2500 0.3692(3) 0.0408(13) Uani 1 2 d SU
H1B H 0.287(4) 0.2500 0.343(3) 0.049 Uiso 1 2 d S
N1 N 0.4581(3) 0.2500 0.32364(19) 0.0365(9) Uani 1 2 d SU
N2 N 0.4006(3) 0.2500 0.4465(2) 0.0396(10) Uani 1 2 d SU
C1 C 0.5448(4) 0.2500 0.3713(2) 0.0390(11) Uani 1 2 d SU
C2 C 0.6490(4) 0.2500 0.3551(3) 0.0481(13) Uani 1 2 d SU
H2A H 0.6728 0.2500 0.3038 0.058 Uiso 1 2 calc SR
C3 C 0.7181(5) 0.2500 0.4147(3) 0.0715(17) Uani 1 2 d SU
H3A H 0.7907 0.2500 0.4048 0.086 Uiso 1 2 calc SR
C4 C 0.6829(5) 0.2500 0.4886(3) 0.086(2) Uani 1 2 d SU
H4A H 0.7324 0.2500 0.5288 0.103 Uiso 1 2 calc SR
C5 C 0.5779(5) 0.2500 0.5070(3) 0.0706(17) Uani 1 2 d SU
H5A H 0.5549 0.2500 0.5584 0.085 Uiso 1 2 calc SR
C6 C 0.5089(4) 0.2500 0.4471(3) 0.0451(12) Uani 1 2 d SU
C7 C 0.4739(4) 0.2500 0.2422(2) 0.0403(12) Uani 1 2 d SU
C8 C 0.4832(3) 0.1661(2) 0.20418(18) 0.0434(9) Uani 1 1 d U
C9 C 0.5002(3) 0.1689(3) 0.12545(19) 0.0484(10) Uani 1 1 d U
H9A H 0.5063 0.1124 0.0987 0.058 Uiso 1 1 calc R
C10 C 0.5085(4) 0.2500 0.0848(3) 0.0467(13) Uani 1 2 d SU
C11 C 0.4736(3) 0.0762(2) 0.2460(2) 0.0531(10) Uani 1 1 d U
H11A H 0.4924 0.0881 0.3004 0.064 Uiso 1 1 calc R
C12 C 0.5467(4) 0.0020(3) 0.2167(3) 0.0748(14) Uani 1 1 d U
H12A H 0.6176 0.0264 0.2140 0.112 Uiso 1 1 calc R
H12B H 0.5245 -0.0175 0.1657 0.112 Uiso 1 1 calc R
H12C H 0.5451 -0.0508 0.2513 0.112 Uiso 1 1 calc R
C13 C 0.3614(4) 0.0440(3) 0.2449(3) 0.0831(15) Uani 1 1 d U
H13A H 0.3165 0.0924 0.2654 0.125 Uiso 1 1 calc R
H13B H 0.3545 -0.0115 0.2762 0.125 Uiso 1 1 calc R
H13C H 0.3408 0.0301 0.1924 0.125 Uiso 1 1 calc R
C14 C 0.5275(5) 0.2500 -0.0011(3) 0.0554(14) Uani 1 2 d SU
H14A H 0.6045 0.2500 -0.0091 0.067 Uiso 1 2 calc SR
C15 C 0.4848(4) 0.1651(3) -0.0399(2) 0.0667(13) Uani 1 1 d U
H15A H 0.4944 0.1706 -0.0951 0.100 Uiso 1 1 calc R
H15B H 0.4105 0.1593 -0.0284 0.100 Uiso 1 1 calc R
H15C H 0.5217 0.1107 -0.0212 0.100 Uiso 1 1 calc R
C16 C 0.3442(4) 0.2500 0.5175(3) 0.0473(13) Uani 1 2 d SU
C17 C 0.3207(3) 0.1660(3) 0.5523(2) 0.0552(10) Uani 1 1 d U
C18 C 0.2744(3) 0.1697(4) 0.6242(2) 0.0729(14) Uani 1 1 d U
H18A H 0.2578 0.1133 0.6487 0.088 Uiso 1 1 calc R
C19 C 0.2515(5) 0.2500 0.6614(3) 0.082(2) Uani 1 2 d SU
C20 C 0.3437(3) 0.0759(3) 0.5145(2) 0.0625(11) Uani 1 1 d U
H20A H 0.3939 0.0879 0.4721 0.075 Uiso 1 1 calc R
C21 C 0.3944(4) 0.0064(4) 0.5692(3) 0.0903(17) Uani 1 1 d U
H21A H 0.4589 0.0325 0.5897 0.136 Uiso 1 1 calc R
H21B H 0.4101 -0.0505 0.5416 0.136 Uiso 1 1 calc R
H21C H 0.3466 -0.0069 0.6113 0.136 Uiso 1 1 calc R
C22 C 0.2457(4) 0.0355(4) 0.4796(3) 0.0835(15) Uani 1 1 d U
H22A H 0.2203 0.0762 0.4392 0.125 Uiso 1 1 calc R
H22B H 0.1922 0.0293 0.5191 0.125 Uiso 1 1 calc R
H22C H 0.2613 -0.0252 0.4581 0.125 Uiso 1 1 calc R
C23 C 0.2096(6) 0.2500 0.7425(4) 0.103(2) Uani 1 2 d SU
C24 C 0.1009(5) 0.2500 0.7478(3) 0.0721(18) Uani 1 2 d SDU
H24A H 0.0740 0.3099 0.7315 0.108 Uiso 0.50 1 calc PR
H24B H 0.0803 0.2385 0.8007 0.108 Uiso 0.50 1 calc PR
H24C H 0.0725 0.2017 0.7149 0.108 Uiso 0.50 1 calc PR
C25 C 0.2780(6) 0.2150(8) 0.7981(4) 0.092(4) Uani 0.50 1 d PDU
H25A H 0.2431 0.2143 0.8478 0.138 Uiso 0.50 1 calc PR
H25B H 0.3399 0.2540 0.8010 0.138 Uiso 0.50 1 calc PR
H25C H 0.2985 0.1523 0.7843 0.138 Uiso 0.50 1 calc PR
H25F H 0.2339 0.3066 0.7571 0.138 Uiso 0.50 1 d PR

loop_
_atom_site_aniso_label
_atom_site_aniso_U_11
_atom_site_aniso_U_22
_atom_site_aniso_U_33
_atom_site_aniso_U_23
_atom_site_aniso_U_13
_atom_site_aniso_U_12
B1 0.061(3) 0.031(3) 0.031(2) 0.000 0.001(2) 0.000
N1 0.055(2) 0.030(2) 0.0249(17) 0.000 -0.0027(16) 0.000
N2 0.053(2) 0.041(2) 0.0250(18) 0.000 0.0036(17) 0.000
C1 0.059(3) 0.032(2) 0.026(2) 0.000 0.000(2) 0.000
C2 0.056(3) 0.056(3) 0.032(2) 0.000 0.006(2) 0.000
C3 0.058(3) 0.109(5) 0.048(3) 0.000 0.002(3) 0.000
C4 0.061(3) 0.154(6) 0.043(3) 0.000 -0.010(3) 0.000
C5 0.062(3) 0.121(5) 0.029(2) 0.000 -0.003(2) 0.000
C6 0.054(3) 0.053(3) 0.028(2) 0.000 -0.001(2) 0.000
C7 0.062(3) 0.036(2) 0.0226(19) 0.000 -0.001(2) 0.000
C8 0.065(2) 0.0361(19) 0.0289(15) -0.0019(14) -0.0037(15) -0.0014(17)
C9 0.072(3) 0.041(2) 0.0320(16) -0.0072(15) -0.0016(16) -0.0007(19)
C10 0.059(3) 0.052(3) 0.030(2) 0.000 -0.001(2) 0.000
C11 0.091(3) 0.0314(18) 0.0371(17) -0.0029(15) -0.0011(18) -0.0048(19)
C12 0.124(4) 0.033(2) 0.068(3) -0.002(2) 0.005(3) 0.009(2)
C13 0.108(4) 0.058(3) 0.083(3) 0.013(3) 0.005(3) -0.025(3)
C14 0.068(4) 0.066(3) 0.033(2) 0.000 0.001(2) 0.000
C15 0.101(3) 0.070(3) 0.0289(18) -0.0062(18) 0.001(2) 0.001(3)
C16 0.054(3) 0.062(3) 0.027(2) 0.000 0.001(2) 0.000
C17 0.054(2) 0.074(3) 0.0381(18) 0.0167(18) 0.0016(16) 0.005(2)
C18 0.064(3) 0.118(4) 0.037(2) 0.025(2) 0.0046(19) -0.001(3)
C19 0.063(4) 0.151(6) 0.032(3) 0.000 0.006(3) 0.000
C20 0.062(2) 0.062(2) 0.064(2) 0.031(2) 0.010(2) 0.010(2)
C21 0.081(3) 0.096(4) 0.093(3) 0.060(3) 0.017(3) 0.018(3)
C22 0.077(3) 0.066(3) 0.107(4) 0.006(3) 0.000(3) 0.008(3)
C23 0.075(4) 0.193(6) 0.041(3) 0.000 0.009(3) 0.000
C24 0.067(4) 0.122(5) 0.027(3) 0.000 0.002(3) 0.000
C25 0.074(5) 0.178(10) 0.024(3) -0.001(4) 0.002(3) 0.015(5)

loop_
_atom_type_symbol
_atom_type_description
_atom_type_scat_dispersion_real
_atom_type_scat_dispersion_imag
_atom_type_scat_source
C C 0.0033 0.0016 'International Tables Vol C Tables 4.2.6.8 and 6.1.1.4'
H H 0.0000 0.0000 'International Tables Vol C Tables 4.2.6.8 and 6.1.1.4'
B B 0.0013 0.0007 'International Tables Vol C Tables 4.2.6.8 and 6.1.1.4'
N N 0.0061 0.0033 'International Tables Vol C Tables 4.2.6.8 and 6.1.1.4'

loop_
_geom_angle_atom_site_label_1
_geom_angle_atom_site_label_2
_geom_angle_atom_site_label_3
_geom_angle
_geom_angle_site_symmetry_1
_geom_angle_site_symmetry_3
N1 B1 N2 106.6(5) . .
N1 B1 H1B 122(2) . .
N2 B1 H1B 132(2) . .
C1 N1 B1 108.9(4) . .
C1 N1 C7 118.8(4) . .
B1 N1 C7 132.4(4) . .
C6 N2 B1 108.1(4) . .
C6 N2 C16 119.8(4) . .
B1 N2 C16 132.1(5) . .
C2 C1 N1 131.1(4) . .
C2 C1 C6 121.2(5) . .
N1 C1 C6 107.7(4) . .
C1 C2 C3 118.4(5) . .
C1 C2 H2A 120.8 . .
C3 C2 H2A 120.8 . .
C4 C3 C2 120.4(6) . .
C4 C3 H3A 119.8 . .
C2 C3 H3A 119.8 . .
C3 C4 C5 122.7(6) . .
C3 C4 H4A 118.6 . .
C5 C4 H4A 118.6 . .
C6 C5 C4 116.8(5) . .
C6 C5 H5A 121.6 . .
C4 C5 H5A 121.6 . .
C5 C6 N2 130.7(5) . .
C5 C6 C1 120.6(5) . .
N2 C6 C1 108.7(4) . .
C8 C7 C8 121.9(4) 7_565 .
C8 C7 N1 119.0(2) 7_565 .
C8 C7 N1 119.0(2) . .
C7 C8 C9 117.4(3) . .
C7 C8 C11 121.3(3) . .
C9 C8 C11 121.3(3) . .
C10 C9 C8 123.1(3) . .
C10 C9 H9A 118.5 . .
C8 C9 H9A 118.5 . .
C9 C10 C9 117.1(4) 7_565 .
C9 C10 C14 121.4(2) 7_565 .
C9 C10 C14 121.4(2) . .
C8 C11 C13 109.9(3) . .
C8 C11 C12 113.6(3) . .
C13 C11 C12 111.3(4) . .
C8 C11 H11A 107.2 . .
C13 C11 H11A 107.2 . .
C12 C11 H11A 107.2 . .
C11 C12 H12A 109.5 . .
C11 C12 H12B 109.5 . .
H12A C12 H12B 109.5 . .
C11 C12 H12C 109.5 . .
H12A C12 H12C 109.5 . .
H12B C12 H12C 109.5 . .
C11 C13 H13A 109.5 . .
C11 C13 H13B 109.5 . .
H13A C13 H13B 109.5 . .
C11 C13 H13C 109.5 . .
H13A C13 H13C 109.5 . .
H13B C13 H13C 109.5 . .
C15 C14 C15 109.3(5) 7_565 .
C15 C14 C10 112.7(3) 7_565 .
C15 C14 C10 112.7(3) . .
C15 C14 H14A 107.3 7_565 .
C15 C14 H14A 107.3 . .
C10 C14 H14A 107.3 . .
C14 C15 H15A 109.5 . .
C14 C15 H15B 109.5 . .
H15A C15 H15B 109.5 . .
C14 C15 H15C 109.5 . .
H15A C15 H15C 109.5 . .
H15B C15 H15C 109.5 . .
C17 C16 C17 121.8(5) 7_565 .
C17 C16 N2 119.0(2) 7_565 .
C17 C16 N2 119.0(2) . .
C18 C17 C16 116.9(4) . .
C18 C17 C20 121.2(4) . .
C16 C17 C20 121.9(3) . .
C19 C18 C17 123.7(5) . .
C19 C18 H18A 118.1 . .
C17 C18 H18A 118.1 . .
C18 C19 C18 116.9(6) 7_565 .
C18 C19 C23 121.5(3) 7_565 .
C18 C19 C23 121.5(3) . .
C17 C20 C22 110.7(4) . .
C17 C20 C21 112.4(4) . .
C22 C20 C21 110.4(4) . .
C17 C20 H20A 107.7 . .
C22 C20 H20A 107.7 . .
C21 C20 H20A 107.7 . .
C20 C21 H21A 109.5 . .
C20 C21 H21B 109.5 . .
H21A C21 H21B 109.5 . .
C20 C21 H21C 109.5 . .
H21A C21 H21C 109.5 . .
H21B C21 H21C 109.5 . .
C20 C22 H22A 109.5 . .
C20 C22 H22B 109.5 . .
H22A C22 H22B 109.5 . .
C20 C22 H22C 109.5 . .
H22A C22 H22C 109.5 . .
H22B C22 H22C 109.5 . .
C24 C23 C25 125.2(6) . 7_565
C24 C23 C25 125.2(6) . .
C24 C23 C19 114.6(6) . .
C25 C23 C19 115.3(6) 7_565 .
C25 C23 C19 115.3(6) . .
C24 C23 H25F 108.7 . .
C19 C23 H25F 98.1 . .
C23 C24 H24A 109.5 . .
C23 C24 H24B 109.5 . .
H24A C24 H24B 109.5 . .
C23 C24 H24C 109.5 . .
H24A C24 H24C 109.5 . .
H24B C24 H24C 109.5 . .
C23 C25 H25A 109.5 . .
C23 C25 H25B 109.5 . .
H25A C25 H25B 109.5 . .
C23 C25 H25C 109.5 . .
H25A C25 H25C 109.5 . .
H25B C25 H25C 109.5 . .

loop_
_geom_bond_atom_site_label_1
_geom_bond_atom_site_label_2
_geom_bond_distance
B1 N1 1.418(7)
B1 N2 1.424(6)
B1 H1B 1.12(5)
N1 C1 1.394(6)
N1 C7 1.443(5)
N2 C6 1.393(6)
N2 C16 1.442(6)
C1 C2 1.370(7)
C1 C6 1.407(6)
C2 C3 1.374(8)
C2 H2A 0.9500
C3 C4 1.373(8)
C3 H3A 0.9500
C4 C5 1.388(9)
C4 H4A 0.9500
C5 C6 1.376(7)
C5 H5A 0.9500
C7 C8 1.396(4)
C8 C9 1.399(5)
C8 C11 1.505(5)
C9 C10 1.383(4)
C9 H9A 0.9500
C10 C14 1.526(7)
C11 C13 1.517(6)
C11 C12 1.522(6)
C11 H11A 1.0000
C12 H12A 0.9800
C12 H12B 0.9800
C12 H12C 0.9800
C13 H13A 0.9800
C13 H13B 0.9800
C13 H13C 0.9800
C14 C15 1.513(5)
C14 H14A 1.0000
C15 H15A 0.9800
C15 H15B 0.9800
C15 H15C 0.9800
C16 C17 1.399(5)
C17 C18 1.396(5)
C17 C20 1.498(6)
C18 C19 1.370(6)
C18 H18A 0.9500
C19 C23 1.520(8)
C20 C22 1.520(6)
C20 C21 1.540(6)
C20 H20A 1.0000
C21 H21A 0.9800
C21 H21B 0.9800
C21 H21C 0.9800
C22 H22A 0.9800
C22 H22B 0.9800
C22 H22C 0.9800
C23 C24 1.402(9)
C23 C25 1.409(9)
C23 H25F 0.9175
C24 H24A 0.9800
C24 H24B 0.9800
C24 H24C 0.9800
C25 H25A 0.9800
C25 H25B 0.9800
C25 H25C 0.9800
